data_7713702
loop_
_publ_author_name
'Hill, Anthony'
'Kirk, Ryan M.'

_publ_section_title
;
 Free and Coordinated Biarsolyls
;
_journal_name_full 'Dalton Transactions'
_journal_paper_doi 10.1039/D3DT02070C
_journal_year 2023
_chemical_formula_moiety 'C16 H12 As'
_chemical_formula_sum 'C16 H12 As'
_chemical_formula_weight 279.18
_space_group_crystal_system monoclinic
_space_group_IT_number 14
_space_group_name_Hall '-P 2ybc'
_space_group_name_H-M_alt 'P 1 21/c 1'
_atom_sites_solution_hydrogens geom
_atom_sites_solution_primary dual
_audit_creation_date 2023-01-18
_audit_creation_method
;
Olex2 1.3
(compiled 2020.11.12 svn.r5f609507 for OlexSys, GUI svn.r6408)
;
_audit_update_record
;
2023-01-17 deposited with the CCDC.	2023-07-31 downloaded from the CCDC.
;
_cell_angle_alpha 90
_cell_angle_beta 140.098(12)
_cell_angle_gamma 90
_cell_formula_units_Z 4
_cell_length_a 21.2484(13)
_cell_length_b 7.16710(10)
_cell_length_c 12.0812(7)
_cell_measurement_reflns_used 6577
_cell_measurement_temperature 150.00(10)
_cell_measurement_theta_max 73.6100
_cell_measurement_theta_min 6.4790
_cell_volume 1180.2(3)
_computing_cell_refinement 'CrysAlisPro 1.171.40.36a (Rigaku OD, 2018)'
_computing_data_collection 'CrysAlisPro 1.171.40.36a (Rigaku OD, 2018)'
_computing_data_reduction 'CrysAlisPro 1.171.40.36a (Rigaku OD, 2018)'
_computing_molecular_graphics 'Olex2 1.3 (Dolomanov et al., 2009)'
_computing_publication_material 'Olex2 1.3 (Dolomanov et al., 2009)'
_computing_structure_refinement 'SHELXL 2018/3 (Sheldrick, 2015)'
_computing_structure_solution 'ShelXT (Sheldrick, 2015)'
_diffrn_ambient_environment N~2~
_diffrn_ambient_temperature 150.00(10)
_diffrn_detector 'CCD plate'
_diffrn_detector_area_resol_mean 8.1297
_diffrn_detector_type EosS2
_diffrn_measured_fraction_theta_full 1.000
_diffrn_measured_fraction_theta_max 1.000
_diffrn_measurement_details
;
List of Runs (angles in degrees, time in seconds):

  # Type    Start    End  Width  t~exp~   \w     \q     \k     \f   Frames
#--------------------------------------------------------------------------
  1  \w    -40.00 -13.00   1.00    2.00    --  -36.95  38.00   0.00   27
  2  \w    -72.00 -44.00   1.00    2.00    --  -36.95 -19.00-180.00   28
  3  \w     -2.00  24.00   1.00    2.00    --  -36.95  38.00   0.00   26
  4  \w   -105.00 -78.00   1.00    2.00    --  -36.95 -19.00-180.00   27
  5  \w    -28.00  36.00   1.00    2.00    --   36.95 -57.00  90.00   64
  6  \w    -28.00  54.00   1.00    2.00    --   36.95 -57.00 -60.00   82
  7  \w     21.00 101.00   1.00    2.00    --   36.95  57.00 -90.00   80
  8  \w     30.00  56.00   1.00    2.00    --   36.95-125.00 -90.00   26
  9  \w    -33.00  62.00   1.00    2.00    --   36.95 -19.00 120.00   95
 10  \w     18.00  74.00   1.00    2.00    --   36.95 -99.00-180.00   56
 11  \w     37.00  89.00   1.00    2.00    --   36.95-125.00  90.00   52
 12  \w     10.00  54.00   1.00    2.00    --   36.95 -38.00 -30.00   44
 13  \w     45.00  77.00   1.00    2.00    --   36.95-125.00 -30.00   32
 14  \w     49.00  90.00   1.00    3.00    --  111.00 -92.00 -90.00   41
 15  \w     44.00 128.00   1.00    3.00    --  111.00 -50.00 -90.00   84
 16  \w     42.00  88.00   1.00    3.00    --  111.00 -92.00 120.00   46
 17  \w    103.00 130.00   1.00    3.00    --  111.00 -64.00  90.00   27
 18  \w    100.00 136.00   1.00    3.00    --  111.00  25.00  90.00   36
 19  \w    143.00 170.00   1.00    3.00    --  111.00  25.00  60.00   27
 20  \w     95.00 132.00   1.00    3.00    --  111.00  50.00   0.00   37
 21  \w    104.00 130.00   1.00    3.00    --  111.00 -25.00  60.00   26
 22  \w     94.00 120.00   1.00    3.00    --  111.00 178.00  60.00   26
 23  \w     93.00 124.00   1.00    3.00    --  111.00  38.00 150.00   31
 24  \w    143.00 177.00   1.00    3.00    --  111.00  25.00  90.00   34
 25  \w     86.00 135.00   1.00    3.00    --  111.00  25.00  60.00   49
 26  \w     67.00 109.00   1.00    3.00    --  111.00-111.00  30.00   42
 27  \w     43.00 120.00   1.00    3.00    --  111.00 -25.00-180.00   77
 28  \w    134.00 162.00   1.00    3.00    --  111.00  50.00 -30.00   28
 29  \w     70.00  99.00   1.00    3.00    --  111.00 -64.00 -30.00   29
 30  \w     65.00  90.00   1.00    3.00    --  111.00 -50.00-150.00   25
 31  \w    108.00 134.00   1.00    3.00    --  111.00  25.00 120.00   26
 32  \w     60.00 109.00   1.00    3.00    --  111.00-111.00 120.00   49
 33  \w     84.00 109.00   1.00    3.00    --  111.00-111.00-120.00   25
 34  \w     81.00 108.00   1.00    3.00    --  111.00-111.00 -30.00   27
 35  \w     76.00 101.00   1.00    3.00    --  111.00 -92.00-180.00   25
 36  \w     45.00  99.00   1.00    3.00    --  111.00 -64.00 120.00   54
 37  \w     42.00  68.00   1.00    3.00    --  111.00-111.00-120.00   26
 38  \w    147.00 177.00   1.00    3.00    --  111.00  25.00 120.00   30
 39  \w    106.00 176.00   1.00    3.00    --  111.00  77.00 -60.00   70
 40  \w     58.00 102.00   1.00    3.00    --  111.00 -50.00   0.00   44
 41  \w     49.00 106.00   1.00    3.00    --  111.00 -92.00 -60.00   57
 42  \w     77.00 106.00   1.00    3.00    --  111.00-111.00-180.00   29
 43  \w    138.00 177.00   1.00    3.00    --  111.00  50.00   0.00   39
 44  \w    106.00 131.00   1.00    3.00    --  111.00 178.00  90.00   25
 45  \w     51.00  77.00   1.00    3.00    --  111.00 -50.00-180.00   26
 46  \w     52.00  78.00   1.00    3.00    --  111.00 -50.00 120.00   26
 47  \w     57.00 106.00   1.00    3.00    --  111.00-111.00 -90.00   49
 48  \w     84.00 110.00   1.00    3.00    --  111.00 -38.00  30.00   26
 49  \w     55.00 127.00   1.00    3.00    --  111.00 -32.00 -18.17   72
;
_diffrn_measurement_device 'four-circle diffractometer'
_diffrn_measurement_device_type 'SuperNova, Dual, Cu at home/near, EosS2'
_diffrn_measurement_method '\w scans'
_diffrn_orient_matrix_type 'CrysAlisPro convention (1999,Acta A55,543-557)'
_diffrn_orient_matrix_UB_11 0.0728561000
_diffrn_orient_matrix_UB_12 0.0155039000
_diffrn_orient_matrix_UB_13 -0.0354976000
_diffrn_orient_matrix_UB_21 -0.1638220000
_diffrn_orient_matrix_UB_22 0.1050607000
_diffrn_orient_matrix_UB_23 -0.0922671000
_diffrn_orient_matrix_UB_31 0.0858506000
_diffrn_orient_matrix_UB_32 0.1868512000
_diffrn_orient_matrix_UB_33 0.0547386000
_diffrn_radiation_monochromator mirror
_diffrn_radiation_probe x-ray
_diffrn_radiation_type 'Cu K\a'
_diffrn_radiation_wavelength 1.54184
_diffrn_reflns_av_R_equivalents 0.0204
_diffrn_reflns_av_unetI/netI 0.0155
_diffrn_reflns_Laue_measured_fraction_full 1.000
_diffrn_reflns_Laue_measured_fraction_max 1.000
_diffrn_reflns_limit_h_max 26
_diffrn_reflns_limit_h_min -22
_diffrn_reflns_limit_k_max 7
_diffrn_reflns_limit_k_min -8
_diffrn_reflns_limit_l_max 14
_diffrn_reflns_limit_l_min -15
_diffrn_reflns_number 11177
_diffrn_reflns_point_group_measured_fraction_full 1.000
_diffrn_reflns_point_group_measured_fraction_max 1.000
_diffrn_reflns_theta_full 67.684
_diffrn_reflns_theta_max 73.649
_diffrn_reflns_theta_min 6.495
_diffrn_source 'micro-focus sealed X-ray tube'
_diffrn_source_type 'SuperNova (Cu) X-ray Source'
_exptl_absorpt_coefficient_mu 3.639
_exptl_absorpt_correction_T_max 1.000
_exptl_absorpt_correction_T_min 0.530
_exptl_absorpt_correction_type gaussian
_exptl_absorpt_process_details
;
CrysAlisPro 1.171.40.36a (Rigaku Oxford Diffraction, 2018)
Numerical absorption correction based on gaussian integration over
			a multifaceted crystal model
Empirical absorption correction using spherical harmonics,
 implemented in SCALE3 ABSPACK scaling algorithm.
;
_exptl_crystal_colour yellow
_exptl_crystal_colour_primary yellow
_exptl_crystal_density_diffrn 1.571
_exptl_crystal_description prism
_exptl_crystal_F_000 564
_exptl_crystal_recrystallization_method 'Re-crystallisation from solvent: CDCl3'
_exptl_crystal_size_max 0.165
_exptl_crystal_size_mid 0.091
_exptl_crystal_size_min 0.062
_refine_diff_density_max 0.339
_refine_diff_density_min -0.274
_refine_diff_density_rms 0.054
_refine_ls_extinction_method none
_refine_ls_goodness_of_fit_ref 1.074
_refine_ls_hydrogen_treatment constr
_refine_ls_matrix_type full
_refine_ls_number_parameters 154
_refine_ls_number_reflns 2383
_refine_ls_number_restraints 0
_refine_ls_restrained_S_all 1.074
_refine_ls_R_factor_all 0.0226
_refine_ls_R_factor_gt 0.0214
_refine_ls_shift/su_max 0.000
_refine_ls_shift/su_mean 0.000
_refine_ls_structure_factor_coef Fsqd
_refine_ls_weighting_details 'w=1/[\s^2^(Fo^2^)+(0.0348P)^2^+0.3989P] where P=(Fo^2^+2Fc^2^)/3'
_refine_ls_weighting_scheme calc
_refine_ls_wR_factor_gt 0.0584
_refine_ls_wR_factor_ref 0.0593
_reflns_Friedel_coverage 0.000
_reflns_number_gt 2251
_reflns_number_total 2383
_reflns_threshold_expression 'I > 2\s(I)'
_cod_data_source_file d3dt02070c2.cif
_cod_data_source_block rmk_105_b_scale1
_cod_original_cell_volume 1180.2(2)
_cod_database_code 7713702
_shelx_shelxl_version_number 2018/3
_chemical_oxdiff_formula C16H12As1Cl1
_chemical_oxdiff_usercomment 'slow evap of CDCl3 at Rt overnight '
_shelx_space_group_comment
;
The symmetry employed for this shelxl refinement is uniquely defined
by the following loop, which should always be used as a source of
symmetry information in preference to the above space-group names.
They are only intended as comments.
;
_reflns_odcompleteness_completeness 99.96
_reflns_odcompleteness_iscentric 1
_reflns_odcompleteness_theta 66.49
_olex2_refinement_description
;
1. Fixed Uiso
 At 1.2 times of:
  All C(H) groups
2.a Aromatic/amide H refined with riding coordinates:
 C2(H2), C3(H3), C6(H6), C12(H12), C10(H10), C16(H16), C15(H15), C9(H9),
 C7(H7), C14(H14), C8(H8), C13(H13)
;
_ins_header
;
TITL RMK_105_B_scale1 in P2(1)/a 
REM P2(1)/a (#14 in standard setting)
CELL 1.54184  12.081160   7.167101  21.248350  90.0000 140.0984  90.0000
ZERR    4.00   0.000720   0.000126   0.001297   0.0000   0.0122   0.0000
LATT  1
SYMM -x+1/2, y+1/2,-z 
SFAC C H Cl As
UNIT 64.00 48.00 4.00 4.00
TREF
HKLF 4
END
;
_olex2_submission_special_instructions 'No special instructions were received'
_oxdiff_exptl_absorpt_empirical_details
;
Empirical correction (ABSPACK) includes:
- Absorption correction using spherical harmonics
- Frame scaling
;
_oxdiff_exptl_absorpt_empirical_full_max 1.336
_oxdiff_exptl_absorpt_empirical_full_min 0.876

loop_
_space_group_symop_operation_xyz
'x, y, z'
'-x, y+1/2, -z+1/2'
'-x, -y, -z'
'x, -y-1/2, z-1/2'

loop_
_atom_site_label
_atom_site_type_symbol
_atom_site_fract_x
_atom_site_fract_y
_atom_site_fract_z
_atom_site_U_iso_or_equiv
_atom_site_adp_type
_atom_site_occupancy
_atom_site_site_symmetry_order
_atom_site_calc_flag
_atom_site_refinement_flags_posn
_atom_site_refinement_flags_adp
_atom_site_refinement_flags_occupancy
_atom_site_disorder_assembly
_atom_site_disorder_group
As1 As 0.50714(2) 0.33961(2) 0.54545(2) 0.02216(8) Uani 1 1 d . . . . .
C4 C 0.61628(11) 0.3915(2) 0.79354(19) 0.0230(3) Uani 1 1 d . . . . .
C1 C 0.42064(11) 0.3842(2) 0.5552(2) 0.0231(3) Uani 1 1 d . . . . .
C2 C 0.47523(12) 0.4191(2) 0.7200(2) 0.0263(3) Uani 1 1 d . . . . .
H2 H 0.446278 0.440122 0.749511 0.032 Uiso 1 1 calc R U . . .
C3 C 0.58041(12) 0.4222(2) 0.8481(2) 0.0261(3) Uani 1 1 d . . . . .
H3 H 0.621993 0.444409 0.963799 0.031 Uiso 1 1 calc R U . . .
C11 C 0.72028(12) 0.3720(2) 0.9043(2) 0.0230(3) Uani 1 1 d . . . . .
C5 C 0.31363(12) 0.3650(2) 0.4064(2) 0.0231(3) Uani 1 1 d . . . . .
C6 C 0.26724(12) 0.2680(2) 0.2578(2) 0.0251(3) Uani 1 1 d . . . . .
H6 H 0.304785 0.215110 0.252361 0.030 Uiso 1 1 calc R U . . .
C12 C 0.79382(12) 0.4457(2) 1.0723(2) 0.0262(3) Uani 1 1 d . . . . .
H12 H 0.776432 0.514122 1.111212 0.031 Uiso 1 1 calc R U . . .
C10 C 0.25469(12) 0.4441(2) 0.4096(2) 0.0275(3) Uani 1 1 d . . . . .
H10 H 0.283958 0.509497 0.506786 0.033 Uiso 1 1 calc R U . . .
C16 C 0.74935(12) 0.2746(2) 0.8486(2) 0.0266(3) Uani 1 1 d . . . . .
H16 H 0.701869 0.226993 0.736981 0.032 Uiso 1 1 calc R U . . .
C15 C 0.84794(13) 0.2480(2) 0.9572(2) 0.0307(4) Uani 1 1 d . . . . .
H15 H 0.865870 0.183515 0.917699 0.037 Uiso 1 1 calc R U . . .
C9 C 0.15348(13) 0.4264(2) 0.2701(2) 0.0307(4) Uani 1 1 d . . . . .
H9 H 0.115485 0.479922 0.274349 0.037 Uiso 1 1 calc R U . . .
C7 C 0.16559(13) 0.2500(2) 0.1182(2) 0.0296(3) Uani 1 1 d . . . . .
H7 H 0.135805 0.184722 0.020596 0.036 Uiso 1 1 calc R U . . .
C14 C 0.91982(13) 0.3173(2) 1.1244(2) 0.0309(4) Uani 1 1 d . . . . .
H14 H 0.985838 0.297085 1.198165 0.037 Uiso 1 1 calc R U . . .
C8 C 0.10852(13) 0.3288(2) 0.1238(2) 0.0311(4) Uani 1 1 d . . . . .
H8 H 0.040612 0.316587 0.030394 0.037 Uiso 1 1 calc R U . . .
C13 C 0.89205(12) 0.4174(2) 1.1804(2) 0.0294(3) Uani 1 1 d . . . . .
H13 H 0.939933 0.465877 1.291742 0.035 Uiso 1 1 calc R U . . .

loop_
_atom_site_aniso_label
_atom_site_aniso_U_11
_atom_site_aniso_U_22
_atom_site_aniso_U_33
_atom_site_aniso_U_23
_atom_site_aniso_U_13
_atom_site_aniso_U_12
As1 0.02146(11) 0.02508(12) 0.01804(11) -0.00197(6) 0.01465(9) -0.00097(6)
C4 0.0239(7) 0.0212(7) 0.0179(7) 0.0005(5) 0.0145(6) -0.0002(6)
C1 0.0252(7) 0.0218(7) 0.0239(7) -0.0004(6) 0.0193(7) -0.0018(6)
C2 0.0285(8) 0.0287(8) 0.0251(7) -0.0003(6) 0.0215(7) -0.0014(6)
C3 0.0270(8) 0.0284(8) 0.0192(7) -0.0005(6) 0.0168(7) -0.0022(6)
C11 0.0238(7) 0.0209(7) 0.0196(7) 0.0031(5) 0.0154(6) 0.0004(6)
C5 0.0247(8) 0.0207(7) 0.0236(7) 0.0013(6) 0.0185(7) -0.0013(6)
C6 0.0266(8) 0.0250(8) 0.0242(7) 0.0008(6) 0.0196(7) 0.0002(6)
C12 0.0275(8) 0.0256(8) 0.0225(7) 0.0002(6) 0.0184(7) 0.0000(6)
C10 0.0302(8) 0.0256(8) 0.0290(8) -0.0017(6) 0.0233(8) -0.0010(6)
C16 0.0289(8) 0.0258(8) 0.0229(7) -0.0007(6) 0.0193(7) -0.0011(6)
C15 0.0340(9) 0.0285(9) 0.0341(9) 0.0013(7) 0.0274(8) 0.0023(7)
C9 0.0290(8) 0.0293(8) 0.0370(9) 0.0035(7) 0.0262(8) 0.0033(6)
C7 0.0286(8) 0.0279(8) 0.0222(7) -0.0009(6) 0.0168(7) -0.0032(6)
C14 0.0235(8) 0.0337(9) 0.0290(9) 0.0065(6) 0.0184(8) 0.0032(6)
C8 0.0212(8) 0.0320(9) 0.0270(8) 0.0044(6) 0.0150(7) 0.0000(6)
C13 0.0250(8) 0.0307(9) 0.0210(7) 0.0002(6) 0.0146(7) -0.0025(6)

loop_
_atom_type_symbol
_atom_type_description
_atom_type_scat_dispersion_real
_atom_type_scat_dispersion_imag
_atom_type_scat_source
C C 0.0181 0.0091 'International Tables Vol C Tables 4.2.6.8 and 6.1.1.4'
H H 0.0000 0.0000 'International Tables Vol C Tables 4.2.6.8 and 6.1.1.4'
As As -0.9300 1.0051 'International Tables Vol C Tables 4.2.6.8 and 6.1.1.4'

loop_
_exptl_crystal_face_index_h
_exptl_crystal_face_index_k
_exptl_crystal_face_index_l
_exptl_crystal_face_perp_dist
-2 -5 2 0.0329
2 4 -3 0.0373
-2 1 11 0.0796
2 0 -11 0.0767
-7 2 8 0.0297
7 -2 -8 0.0263

loop_
_geom_angle_atom_site_label_1
_geom_angle_atom_site_label_2
_geom_angle_atom_site_label_3
_geom_angle
_geom_angle_site_symmetry_1
_geom_angle_site_symmetry_3
_geom_angle_publ_flag
C4 As1 As1 95.81(5) . 3_666 ?
C1 As1 As1 94.26(5) . 3_666 ?
C1 As1 C4 86.62(7) . . ?
C3 C4 As1 109.14(11) . . ?
C3 C4 C11 125.97(14) . . ?
C11 C4 As1 124.32(12) . . ?
C2 C1 As1 109.55(12) . . ?
C2 C1 C5 126.45(15) . . ?
C5 C1 As1 123.79(12) . . ?
C1 C2 H2 121.5 . . ?
C1 C2 C3 117.07(15) . . ?
C3 C2 H2 121.5 . . ?
C4 C3 C2 117.53(14) . . ?
C4 C3 H3 121.2 . . ?
C2 C3 H3 121.2 . . ?
C12 C11 C4 120.60(15) . . ?
C16 C11 C4 121.33(14) . . ?
C16 C11 C12 118.03(15) . . ?
C6 C5 C1 121.48(15) . . ?
C6 C5 C10 118.08(15) . . ?
C10 C5 C1 120.44(15) . . ?
C5 C6 H6 119.6 . . ?
C7 C6 C5 120.73(15) . . ?
C7 C6 H6 119.6 . . ?
C11 C12 H12 119.7 . . ?
C13 C12 C11 120.57(16) . . ?
C13 C12 H12 119.7 . . ?
C5 C10 H10 119.5 . . ?
C9 C10 C5 121.02(16) . . ?
C9 C10 H10 119.5 . . ?
C11 C16 H16 119.5 . . ?
C15 C16 C11 121.08(15) . . ?
C15 C16 H16 119.5 . . ?
C16 C15 H15 119.9 . . ?
C14 C15 C16 120.26(16) . . ?
C14 C15 H15 119.9 . . ?
C10 C9 H9 119.9 . . ?
C10 C9 C8 120.23(16) . . ?
C8 C9 H9 119.9 . . ?
C6 C7 H7 119.8 . . ?
C8 C7 C6 120.38(16) . . ?
C8 C7 H7 119.8 . . ?
C15 C14 H14 120.4 . . ?
C15 C14 C13 119.28(16) . . ?
C13 C14 H14 120.4 . . ?
C9 C8 H8 120.2 . . ?
C7 C8 C9 119.56(16) . . ?
C7 C8 H8 120.2 . . ?
C12 C13 C14 120.74(16) . . ?
C12 C13 H13 119.6 . . ?
C14 C13 H13 119.6 . . ?

loop_
_geom_bond_atom_site_label_1
_geom_bond_atom_site_label_2
_geom_bond_distance
_geom_bond_site_symmetry_2
_geom_bond_publ_flag
As1 As1 2.4642(3) 3_666 ?
As1 C4 1.9584(16) . ?
As1 C1 1.9559(16) . ?
C4 C3 1.355(2) . ?
C4 C11 1.469(2) . ?
C1 C2 1.353(2) . ?
C1 C5 1.466(2) . ?
C2 H2 0.9300 . ?
C2 C3 1.443(2) . ?
C3 H3 0.9300 . ?
C11 C12 1.405(2) . ?
C11 C16 1.400(2) . ?
C5 C6 1.401(2) . ?
C5 C10 1.402(2) . ?
C6 H6 0.9300 . ?
C6 C7 1.392(2) . ?
C12 H12 0.9300 . ?
C12 C13 1.386(2) . ?
C10 H10 0.9300 . ?
C10 C9 1.386(2) . ?
C16 H16 0.9300 . ?
C16 C15 1.389(2) . ?
C15 H15 0.9300 . ?
C15 C14 1.388(3) . ?
C9 H9 0.9300 . ?
C9 C8 1.391(3) . ?
C7 H7 0.9300 . ?
C7 C8 1.386(3) . ?
C14 H14 0.9300 . ?
C14 C13 1.391(3) . ?
C8 H8 0.9300 . ?
C13 H13 0.9300 . ?

loop_
_geom_torsion_atom_site_label_1
_geom_torsion_atom_site_label_2
_geom_torsion_atom_site_label_3
_geom_torsion_atom_site_label_4
_geom_torsion
_geom_torsion_site_symmetry_1
_geom_torsion_site_symmetry_2
_geom_torsion_site_symmetry_3
_geom_torsion_site_symmetry_4
_geom_torsion_publ_flag
As1 C4 C3 C2 -2.50(19) . . . . ?
As1 C4 C11 C12 167.53(12) . . . . ?
As1 C4 C11 C16 -14.6(2) . . . . ?
As1 C1 C2 C3 1.78(19) . . . . ?
As1 C1 C5 C6 16.7(2) . . . . ?
As1 C1 C5 C10 -163.33(12) . . . . ?
C4 C11 C12 C13 176.02(15) . . . . ?
C4 C11 C16 C15 -176.51(15) . . . . ?
C1 C2 C3 C4 0.5(2) . . . . ?
C1 C5 C6 C7 179.51(15) . . . . ?
C1 C5 C10 C9 -179.72(15) . . . . ?
C2 C1 C5 C6 -157.50(17) . . . . ?
C2 C1 C5 C10 22.4(2) . . . . ?
C3 C4 C11 C12 -22.1(2) . . . . ?
C3 C4 C11 C16 155.72(17) . . . . ?
C11 C4 C3 C2 -174.07(15) . . . . ?
C11 C12 C13 C14 0.7(3) . . . . ?
C11 C16 C15 C14 0.3(3) . . . . ?
C5 C1 C2 C3 176.69(15) . . . . ?
C5 C6 C7 C8 0.3(2) . . . . ?
C5 C10 C9 C8 0.1(3) . . . . ?
C6 C5 C10 C9 0.2(2) . . . . ?
C6 C7 C8 C9 0.0(3) . . . . ?
C12 C11 C16 C15 1.4(2) . . . . ?
C10 C5 C6 C7 -0.4(2) . . . . ?
C10 C9 C8 C7 -0.2(3) . . . . ?
C16 C11 C12 C13 -1.9(2) . . . . ?
C16 C15 C14 C13 -1.5(3) . . . . ?
C15 C14 C13 C12 1.0(3) . . . . ?

loop_
_exptl_oxdiff_crystal_face_indexfrac_h
_exptl_oxdiff_crystal_face_indexfrac_k
_exptl_oxdiff_crystal_face_indexfrac_l
_exptl_oxdiff_crystal_face_x
_exptl_oxdiff_crystal_face_y
_exptl_oxdiff_crystal_face_z
-1.8206 -4.5156 1.8562 -0.2685 -0.3474 -0.8984
2.0302 4.4911 -3.0876 0.3271 0.4241 0.8444
-1.7573 0.5320 10.9361 -0.5080 -0.6653 0.5472
1.8772 -0.2624 -11.1103 0.5271 0.6900 -0.4960
-7.1950 1.6423 8.1113 -0.7867 0.6028 0.1332
7.0189 -1.9711 -8.2720 0.7744 -0.5937 -0.2185
